data_2215078
loop_
_publ_author_name
'Nunes, I. K. da C.'
'De Simone, C. A.'
'Silva, R. S. F.'
'Pinto, A. V.'
'Goulart, M. O. F.'

_publ_section_title
;14b-Chloro-4a-methoxy-3,3-dimethyl-2,3,4a,14b-tetrahydro-1<i>H</i>-benzo[<i>a</i>]pyrano[2,3-<i>c</i>]phenazine:
 a new active structural type against <i>Mycobacterium tuberculosis</i>
;
_journal_coeditor_code DN2211
_journal_issue 9
_journal_name_full 'Acta Crystallographica Section E'
_journal_page_first o3686
_journal_page_last o3687
_journal_paper_doi 10.1107/S1600536807033259
_journal_volume 63
_journal_year 2007
_chemical_formula_iupac 'C22 H21 Cl N2 O2'
_chemical_formula_moiety 'C22 H21 Cl N2 O2'
_chemical_formula_sum 'C22 H21 Cl N2 O2'
_chemical_formula_weight 380.86
_chemical_name_systematic
;
14b-Chloro-4a-methoxy-3,3-dimethyl-2,3,4a,14b-tetrahydro-1H-
benzo[a]pyrano[2,3-c]phenazine
;
_space_group_IT_number 14
_symmetry_cell_setting monoclinic
_symmetry_space_group_name_Hall '-P 2yn'
_symmetry_space_group_name_H-M 'P 1 21/n 1'
_atom_sites_solution_hydrogens geom
_atom_sites_solution_primary direct
_atom_sites_solution_secondary difmap
_audit_creation_method SHELXL-97
_cell_angle_alpha 90.00
_cell_angle_beta 92.488(2)
_cell_angle_gamma 90.00
_cell_formula_units_Z 4
_cell_length_a 15.5498(6)
_cell_length_b 6.97000(10)
_cell_length_c 17.4872(7)
_cell_measurement_reflns_used 6803
_cell_measurement_temperature 293(2)
_cell_measurement_theta_max 27.485
_cell_measurement_theta_min 0.998
_cell_volume 1893.51(11)
_computing_cell_refinement 'SCALEPACK (Otwinowski & Minor, 1997)'
_computing_data_collection 'COLLECT (Nonius, 2000)'
_computing_data_reduction 'SCALEPACK and DENZO (Otwinowski & Minor, 1997)'
_computing_molecular_graphics 'ORTEP-3 for Windows (Farrugia, 1997)'
_computing_publication_material 'WinGX (Farrugia, 1999)'
_computing_structure_refinement 'SHELXL97 (Sheldrick, 1997)'
_computing_structure_solution 'SHELXS97 (Sheldrick, 1997)'
_diffrn_detector_area_resol_mean 9
_diffrn_measured_fraction_theta_full 0.996
_diffrn_measured_fraction_theta_max 0.996
_diffrn_measurement_device_type 'Nonius KappaCCD'
_diffrn_measurement_method 'CCD rotation images, thick slices'
_diffrn_radiation_monochromator graphite
_diffrn_radiation_source 'Enraf Nonius FR590'
_diffrn_radiation_type MoK\a
_diffrn_radiation_wavelength 0.71073
_diffrn_reflns_av_R_equivalents 0.0324
_diffrn_reflns_av_sigmaI/netI 0.0359
_diffrn_reflns_limit_h_max 20
_diffrn_reflns_limit_h_min -20
_diffrn_reflns_limit_k_max 9
_diffrn_reflns_limit_k_min -7
_diffrn_reflns_limit_l_max 22
_diffrn_reflns_limit_l_min -17
_diffrn_reflns_number 13253
_diffrn_reflns_theta_full 27.48
_diffrn_reflns_theta_max 27.48
_diffrn_reflns_theta_min 3.15
_exptl_absorpt_coefficient_mu 0.221
_exptl_absorpt_correction_type none
_exptl_crystal_colour colourless
_exptl_crystal_density_diffrn 1.336
_exptl_crystal_density_method 'not measured'
_exptl_crystal_description prism
_exptl_crystal_F_000 800
_exptl_crystal_size_max 0.225
_exptl_crystal_size_mid 0.206
_exptl_crystal_size_min 0.148
_refine_diff_density_max 0.218
_refine_diff_density_min -0.255
_refine_ls_extinction_method none
_refine_ls_goodness_of_fit_ref 1.027
_refine_ls_hydrogen_treatment constr
_refine_ls_matrix_type full
_refine_ls_number_parameters 246
_refine_ls_number_reflns 4312
_refine_ls_number_restraints 0
_refine_ls_restrained_S_all 1.027
_refine_ls_R_factor_all 0.0674
_refine_ls_R_factor_gt 0.0472
_refine_ls_shift/su_max 0.001
_refine_ls_shift/su_mean 0.000
_refine_ls_structure_factor_coef Fsqd
_refine_ls_weighting_details
;
calc w=1/[\s^2^(Fo^2^)+(0.0494P)^2^+0.7263P] where P=(Fo^2^+2Fc^2^)/3
;
_refine_ls_weighting_scheme calc
_refine_ls_wR_factor_gt 0.1085
_refine_ls_wR_factor_ref 0.1209
_reflns_number_gt 3296
_reflns_number_total 4312
_reflns_threshold_expression I>2\s(I)
_cod_data_source_file dn2211.cif
_cod_data_source_block I
_cod_original_sg_symbol_H-M 'P 21/n'
_cod_database_code 2215078
_cod_database_fobs_code 2215078

loop_
_symmetry_equiv_pos_as_xyz
'x, y, z'
'-x+1/2, y+1/2, -z+1/2'
'-x, -y, -z'
'x-1/2, -y-1/2, z-1/2'

loop_
_atom_site_type_symbol
_atom_site_label
_atom_site_fract_x
_atom_site_fract_y
_atom_site_fract_z
_atom_site_U_iso_or_equiv
_atom_site_adp_type
_atom_site_calc_flag
_atom_site_refinement_flags
_atom_site_occupancy
Cl Cl1 0.60842(3) 0.47479(7) 0.27257(3) 0.04980(16) Uani d . 1
O O1 0.55673(8) 0.79150(19) 0.38387(7) 0.0453(3) Uani d . 1
O O2 0.51499(8) 0.99877(17) 0.28314(7) 0.0413(3) Uani d . 1
N N1 0.60735(9) 0.7679(2) 0.11522(8) 0.0403(3) Uani d . 1
N N2 0.42903(9) 0.7027(2) 0.08825(8) 0.0403(3) Uani d . 1
C C1 0.67792(11) 0.8320(3) 0.26508(10) 0.0481(5) Uani d . 1
H H1A 0.6710 0.9670 0.2528 0.058 Uiso calc R 1
H H1B 0.7202 0.7786 0.2319 0.058 Uiso calc R 1
C C2 0.70950(13) 0.8104(4) 0.34836(11) 0.0567(5) Uani d . 1
H H2A 0.7600 0.8905 0.3572 0.068 Uiso calc R 1
H H2B 0.7270 0.6783 0.3570 0.068 Uiso calc R 1
C C3 0.64303(13) 0.8637(3) 0.40649(11) 0.0538(5) Uani d . 1
C C4A 0.52704(11) 0.8046(2) 0.30762(9) 0.0352(4) Uani d . 1
C C4B 0.44283(11) 0.6946(2) 0.29803(10) 0.0373(4) Uani d . 1
C C5 0.39476(12) 0.6402(3) 0.35961(11) 0.0480(5) Uani d . 1
H H5 0.4148 0.6668 0.4094 0.058 Uiso calc R 1
C C6 0.31697(13) 0.5462(3) 0.34683(13) 0.0543(5) Uani d . 1
H H6 0.2851 0.5091 0.3881 0.065 Uiso calc R 1
C C7 0.28660(12) 0.5072(3) 0.27344(13) 0.0525(5) Uani d . 1
H H7 0.2341 0.4449 0.2654 0.063 Uiso calc R 1
C C8 0.33343(11) 0.5600(3) 0.21171(12) 0.0450(4) Uani d . 1
H H8 0.3126 0.5329 0.1622 0.054 Uiso calc R 1
C C8A 0.41219(10) 0.6541(2) 0.22335(10) 0.0362(4) Uani d . 1
C C8B 0.46512(10) 0.7012(2) 0.15768(9) 0.0344(4) Uani d . 1
C C9A 0.48209(12) 0.7370(2) 0.02923(10) 0.0400(4) Uani d . 1
C C10 0.44713(14) 0.7424(3) -0.04654(11) 0.0515(5) Uani d . 1
H H10 0.3886 0.7211 -0.0561 0.062 Uiso calc R 1
C C11 0.49913(16) 0.7787(3) -0.10583(11) 0.0570(6) Uani d . 1
H H11 0.4756 0.7832 -0.1556 0.068 Uiso calc R 1
C C12 0.58722(16) 0.8092(3) -0.09234(11) 0.0559(5) Uani d . 1
H H12 0.6219 0.8333 -0.1333 0.067 Uiso calc R 1
C C13 0.62300(14) 0.8040(3) -0.01983(10) 0.0506(5) Uani d . 1
H H13 0.6818 0.8235 -0.0116 0.061 Uiso calc R 1
C C13A 0.57077(12) 0.7688(2) 0.04271(10) 0.0398(4) Uani d . 1
C C14A 0.55539(10) 0.7363(2) 0.17077(9) 0.0345(4) Uani d . 1
C C14B 0.59274(11) 0.7292(2) 0.25169(9) 0.0366(4) Uani d . 1
C C15 0.63936(19) 1.0779(4) 0.42060(16) 0.0821(8) Uani d . 1
H H15A 0.6305 1.1436 0.3727 0.123 Uiso calc R 1
H H15B 0.6925 1.1196 0.4451 0.123 Uiso calc R 1
H H15C 0.5927 1.1062 0.4530 0.123 Uiso calc R 1
C C16 0.66321(17) 0.7573(5) 0.48143(12) 0.0785(8) Uani d . 1
H H16A 0.6202 0.7871 0.5173 0.118 Uiso calc R 1
H H16B 0.7187 0.7963 0.5021 0.118 Uiso calc R 1
H H16C 0.6635 0.6216 0.4720 0.118 Uiso calc R 1
C C17 0.44922(14) 1.1035(3) 0.31927(13) 0.0556(5) Uani d . 1
H H17A 0.4464 1.2314 0.2989 0.083 Uiso calc PR 0.50
H H17B 0.4622 1.1089 0.3734 0.083 Uiso calc PR 0.50
H H17C 0.3949 1.0407 0.3098 0.083 Uiso calc PR 0.50
H H17D 0.4226 1.0226 0.3558 0.083 Uiso calc PR 0.50
H H17E 0.4068 1.1450 0.2814 0.083 Uiso calc PR 0.50
H H17F 0.4741 1.2133 0.3449 0.083 Uiso calc PR 0.50

loop_
_atom_site_aniso_label
_atom_site_aniso_U_11
_atom_site_aniso_U_22
_atom_site_aniso_U_33
_atom_site_aniso_U_12
_atom_site_aniso_U_13
_atom_site_aniso_U_23
Cl1 0.0478(3) 0.0496(3) 0.0521(3) 0.0132(2) 0.0039(2) 0.0091(2)
O1 0.0465(7) 0.0591(8) 0.0304(6) -0.0038(6) 0.0019(5) 0.0041(5)
O2 0.0453(7) 0.0380(6) 0.0408(7) 0.0001(5) 0.0036(5) 0.0028(5)
N1 0.0410(8) 0.0471(8) 0.0329(8) 0.0013(6) 0.0042(6) 0.0019(6)
N2 0.0436(8) 0.0361(8) 0.0407(8) 0.0001(6) -0.0060(6) -0.0006(6)
C1 0.0346(9) 0.0712(13) 0.0383(10) -0.0102(9) 0.0009(7) 0.0062(9)
C2 0.0413(10) 0.0857(16) 0.0423(11) -0.0103(10) -0.0070(8) 0.0079(10)
C3 0.0515(12) 0.0735(14) 0.0356(10) -0.0087(10) -0.0075(8) 0.0029(9)
C4A 0.0377(9) 0.0393(9) 0.0287(8) -0.0008(7) 0.0018(7) 0.0029(7)
C4B 0.0350(9) 0.0347(9) 0.0428(10) 0.0040(7) 0.0065(7) 0.0057(7)
C5 0.0466(11) 0.0525(11) 0.0458(11) 0.0030(8) 0.0114(8) 0.0073(8)
C6 0.0438(11) 0.0547(12) 0.0660(14) 0.0018(9) 0.0195(10) 0.0173(10)
C7 0.0356(10) 0.0438(11) 0.0785(15) -0.0030(8) 0.0068(10) 0.0103(10)
C8 0.0354(9) 0.0399(10) 0.0596(12) 0.0008(7) 0.0016(8) 0.0008(8)
C8A 0.0333(8) 0.0308(8) 0.0445(10) 0.0030(6) 0.0030(7) 0.0029(7)
C8B 0.0357(9) 0.0302(8) 0.0371(9) 0.0017(6) 0.0000(7) 0.0005(6)
C9A 0.0520(11) 0.0315(8) 0.0363(9) 0.0041(7) -0.0016(8) 0.0004(7)
C10 0.0660(13) 0.0453(11) 0.0418(11) 0.0033(9) -0.0109(10) -0.0020(8)
C11 0.0934(17) 0.0447(11) 0.0322(10) 0.0072(11) -0.0049(10) -0.0014(8)
C12 0.0841(16) 0.0476(11) 0.0368(11) 0.0066(10) 0.0123(10) 0.0029(8)
C13 0.0615(12) 0.0523(11) 0.0387(10) 0.0038(9) 0.0107(9) 0.0034(8)
C13A 0.0508(10) 0.0366(9) 0.0322(9) 0.0044(8) 0.0039(8) 0.0007(7)
C14A 0.0349(8) 0.0363(9) 0.0323(8) 0.0014(7) 0.0027(7) 0.0010(6)
C14B 0.0340(9) 0.0420(9) 0.0337(9) -0.0002(7) 0.0019(7) 0.0059(7)
C15 0.0859(19) 0.0804(18) 0.0777(18) -0.0164(15) -0.0243(15) -0.0165(14)
C16 0.0726(16) 0.121(2) 0.0405(12) 0.0030(15) -0.0079(11) 0.0141(13)
C17 0.0578(12) 0.0448(11) 0.0644(13) 0.0068(9) 0.0058(10) -0.0062(9)

loop_
_atom_type_symbol
_atom_type_description
_atom_type_scat_dispersion_real
_atom_type_scat_dispersion_imag
_atom_type_scat_source
C C 0.0033 0.0016 'International Tables Vol C Tables 4.2.6.8 and 6.1.1.4'
H H 0.0000 0.0000 'International Tables Vol C Tables 4.2.6.8 and 6.1.1.4'
Cl Cl 0.1484 0.1585 'International Tables Vol C Tables 4.2.6.8 and 6.1.1.4'
N N 0.0061 0.0033 'International Tables Vol C Tables 4.2.6.8 and 6.1.1.4'
O O 0.0106 0.0060 'International Tables Vol C Tables 4.2.6.8 and 6.1.1.4'

loop_
_geom_angle_atom_site_label_1
_geom_angle_atom_site_label_2
_geom_angle_atom_site_label_3
_geom_angle
C4A O1 C3 119.65(13)
C17 O2 C4A 116.04(14)
C14A N1 C13A 116.34(15)
C8B N2 C9A 116.75(15)
C14B C1 C2 110.13(15)
C14B C1 H1A 109.6
C2 C1 H1A 109.6
C14B C1 H1B 109.6
C2 C1 H1B 109.6
H1A C1 H1B 108.1
C1 C2 C3 114.38(17)
C1 C2 H2A 108.7
C3 C2 H2A 108.7
C1 C2 H2B 108.7
C3 C2 H2B 108.7
H2A C2 H2B 107.6
O1 C3 C15 109.91(18)
O1 C3 C16 102.45(17)
C15 C3 C16 110.3(2)
O1 C3 C2 111.94(16)
C15 C3 C2 112.3(2)
C16 C3 C2 109.48(19)
O1 C4A O2 112.47(13)
O1 C4A C4B 108.66(13)
O2 C4A C4B 110.09(13)
O1 C4A C14B 112.59(14)
O2 C4A C14B 102.43(13)
C4B C4A C14B 110.50(14)
C5 C4B C8A 119.68(17)
C5 C4B C4A 122.80(16)
C8A C4B C4A 117.48(14)
C6 C5 C4B 119.95(19)
C6 C5 H5 120.0
C4B C5 H5 120.0
C7 C6 C5 120.40(18)
C7 C6 H6 119.8
C5 C6 H6 119.8
C6 C7 C8 120.45(18)
C6 C7 H7 119.8
C8 C7 H7 119.8
C7 C8 C8A 120.06(19)
C7 C8 H8 120.0
C8A C8 H8 120.0
C8 C8A C4B 119.46(16)
C8 C8A C8B 120.35(16)
C4B C8A C8B 120.10(15)
N2 C8B C14A 121.44(15)
N2 C8B C8A 119.29(15)
C14A C8B C8A 119.22(15)
N2 C9A C13A 121.28(16)
N2 C9A C10 119.48(17)
C13A C9A C10 119.24(17)
C11 C10 C9A 120.1(2)
C11 C10 H10 120.0
C9A C10 H10 120.0
C10 C11 C12 120.58(19)
C10 C11 H11 119.7
C12 C11 H11 119.7
C13 C12 C11 120.7(2)
C13 C12 H12 119.6
C11 C12 H12 119.6
C12 C13 C13A 120.0(2)
C12 C13 H13 120.0
C13A C13 H13 120.0
N1 C13A C9A 121.35(16)
N1 C13A C13 119.28(17)
C9A C13A C13 119.36(17)
N1 C14A C8B 122.82(15)
N1 C14A C14B 118.51(15)
C8B C14A C14B 118.63(14)
C14A C14B C1 115.37(14)
C14A C14B C4A 110.29(14)
C1 C14B C4A 109.91(15)
C14A C14B Cl1 105.21(11)
C1 C14B Cl1 108.68(13)
C4A C14B Cl1 106.96(11)
C3 C15 H15A 109.5
C3 C15 H15B 109.5
H15A C15 H15B 109.5
C3 C15 H15C 109.5
H15A C15 H15C 109.5
H15B C15 H15C 109.5
C3 C16 H16A 109.5
C3 C16 H16B 109.5
H16A C16 H16B 109.5
C3 C16 H16C 109.5
H16A C16 H16C 109.5
H16B C16 H16C 109.5
O2 C17 H17A 109.5
O2 C17 H17B 109.5
H17A C17 H17B 109.5
O2 C17 H17C 109.5
H17A C17 H17C 109.5
H17B C17 H17C 109.5
O2 C17 H17D 109.5
H17A C17 H17D 141.1
H17B C17 H17D 56.3
H17C C17 H17D 56.3
O2 C17 H17E 109.5
H17A C17 H17E 56.3
H17B C17 H17E 141.1
H17C C17 H17E 56.3
H17D C17 H17E 109.5
O2 C17 H17F 109.5
H17A C17 H17F 56.3
H17B C17 H17F 56.3
H17C C17 H17F 141.1
H17D C17 H17F 109.5
H17E C17 H17F 109.5

loop_
_geom_bond_atom_site_label_1
_geom_bond_atom_site_label_2
_geom_bond_distance
Cl1 C14B 1.8247(18)
O1 C4A 1.3950(19)
O1 C3 1.471(2)
O2 C17 1.426(2)
O2 C4A 1.429(2)
N1 C14A 1.309(2)
N1 C13A 1.367(2)
N2 C8B 1.315(2)
N2 C9A 1.370(2)
C1 C14B 1.515(2)
C1 C2 1.524(3)
C1 H1A 0.9700
C1 H1B 0.9700
C2 C3 1.527(3)
C2 H2A 0.9700
C2 H2B 0.9700
C3 C15 1.514(3)
C3 C16 1.527(3)
C4A C4B 1.521(2)
C4A C14B 1.537(2)
C4B C5 1.390(2)
C4B C8A 1.399(2)
C5 C6 1.385(3)
C5 H5 0.9300
C6 C7 1.375(3)
C6 H6 0.9300
C7 C8 1.378(3)
C7 H7 0.9300
C8 C8A 1.396(2)
C8 H8 0.9300
C8A C8B 1.479(2)
C8B C14A 1.433(2)
C9A C13A 1.406(3)
C9A C10 1.411(3)
C10 C11 1.366(3)
C10 H10 0.9300
C11 C12 1.396(3)
C11 H11 0.9300
C12 C13 1.363(3)
C12 H12 0.9300
C13 C13A 1.412(2)
C13 H13 0.9300
C14A C14B 1.507(2)
C15 H15A 0.9600
C15 H15B 0.9600
C15 H15C 0.9600
C16 H16A 0.9600
C16 H16B 0.9600
C16 H16C 0.9600
C17 H17A 0.9600
C17 H17B 0.9600
C17 H17C 0.9600
C17 H17D 0.9600
C17 H17E 0.9600
C17 H17F 0.9600
